data_7014236
loop_
_publ_author_name
'Bavarian, Neda'
'Baird, Michael C.'

_publ_section_title
;
 Synthesis of the new, weakly coordinating anions [RB(C6F5)3]- (R =
 CH2Me, CHMe2, CH2CMe3); utilization of [HNMe2Ph][Me3CCH2B(C6F5)3] to
 activate zirconocene catalysts for propylene polymerization.
;
_journal_issue 24
_journal_name_full 'Dalton transactions (Cambridge, England : 2003)'
_journal_page_first 4089
_journal_page_last 4091
_journal_paper_doi 10.1039/b410941d
_journal_year 2004
_chemical_formula_sum 'C56 H35 B F15 N P2'
_chemical_formula_weight 1079.60
_chemical_name_systematic
;
?
;
_space_group_IT_number 14
_symmetry_cell_setting monoclinic
_symmetry_space_group_name_Hall '-P 2yn'
_symmetry_space_group_name_H-M 'P 1 21/n 1'
_atom_sites_solution_hydrogens geom
_atom_sites_solution_primary direct
_atom_sites_solution_secondary difmap
_audit_creation_method SHELXL-97
_cell_angle_alpha 90.00
_cell_angle_beta 91.713(3)
_cell_angle_gamma 90.00
_cell_formula_units_Z 4
_cell_length_a 12.854(2)
_cell_length_b 18.717(3)
_cell_length_c 20.397(4)
_cell_measurement_temperature 180(2)
_cell_volume 4905.1(15)
_computing_cell_refinement 'Bruker SMART'
_computing_data_collection 'Bruker SMART'
_computing_data_reduction 'Bruker SHELXTL'
_computing_molecular_graphics 'Bruker SHELXTL'
_computing_publication_material 'Bruker SHELXTL'
_computing_structure_refinement 'SHELXL-97 (Sheldrick, 1997)'
_computing_structure_solution 'SHELXS-97 (Sheldrick, 1990)'
_diffrn_ambient_temperature 180(2)
_diffrn_measured_fraction_theta_full 0.945
_diffrn_measured_fraction_theta_max 0.945
_diffrn_measurement_device_type 'CCD area detector'
_diffrn_measurement_method 'phi and omega scans'
_diffrn_radiation_monochromator graphite
_diffrn_radiation_source 'fine-focus sealed tube'
_diffrn_radiation_type MoK\a
_diffrn_radiation_wavelength 0.71073
_diffrn_reflns_av_R_equivalents 0.0539
_diffrn_reflns_av_sigmaI/netI 0.1320
_diffrn_reflns_limit_h_max 15
_diffrn_reflns_limit_h_min -16
_diffrn_reflns_limit_k_max 24
_diffrn_reflns_limit_k_min -24
_diffrn_reflns_limit_l_max 25
_diffrn_reflns_limit_l_min -26
_diffrn_reflns_number 34522
_diffrn_reflns_theta_full 28.32
_diffrn_reflns_theta_max 28.32
_diffrn_reflns_theta_min 1.48
_exptl_absorpt_coefficient_mu 0.186
_exptl_absorpt_correction_T_max 1.0000
_exptl_absorpt_correction_T_min 0.8453
_exptl_absorpt_correction_type 'Empirical (Bruker SADABS)'
_exptl_crystal_colour colorless
_exptl_crystal_density_diffrn 1.462
_exptl_crystal_density_method 'not measured'
_exptl_crystal_description block
_exptl_crystal_F_000 2192
_exptl_crystal_size_max 0.3
_exptl_crystal_size_mid 0.2
_exptl_crystal_size_min 0.2
_refine_diff_density_max 0.427
_refine_diff_density_min -0.248
_refine_diff_density_rms 0.046
_refine_ls_extinction_method none
_refine_ls_goodness_of_fit_ref 0.799
_refine_ls_hydrogen_treatment mixed
_refine_ls_matrix_type full
_refine_ls_number_parameters 796
_refine_ls_number_reflns 11546
_refine_ls_number_restraints 0
_refine_ls_restrained_S_all 0.799
_refine_ls_R_factor_all 0.1344
_refine_ls_R_factor_gt 0.0488
_refine_ls_shift/su_max 0.001
_refine_ls_shift/su_mean 0.000
_refine_ls_structure_factor_coef Fsqd
_refine_ls_weighting_details 'calc w=1/[\s^2^(Fo^2^)+(0.0448P)^2^+0.0000P] where P=(Fo^2^+2Fc^2^)/3'
_refine_ls_weighting_scheme calc
_refine_ls_wR_factor_gt 0.0924
_refine_ls_wR_factor_ref 0.1082
_reflns_number_gt 4877
_reflns_number_total 11546
_reflns_threshold_expression >2sigma(I)
_cod_data_source_file b410941d.txt
_cod_data_source_block aw71
_cod_depositor_comments
;
The following automatic conversions were performed:
'_symmetry_cell_setting' value 'Monoclinic' changed to 'monoclinic'
according to '/home/saulius/struct/CIF-dictionaries/cif_core.dic'
dictionary named 'cif_core.dic' version 2.4.1 from 2010-06-29.

Automatic conversion script
Id: cif_fix_enum 1527 2010-12-29 10:47:43Z saulius 
;
_cod_original_sg_symbol_H-M P2(1)/n
_cod_database_code 7014236

loop_
_symmetry_equiv_pos_as_xyz
'x, y, z'
'-x+1/2, y+1/2, -z+1/2'
'-x, -y, -z'
'x-1/2, -y-1/2, z-1/2'

loop_
_atom_site_label
_atom_site_type_symbol
_atom_site_fract_x
_atom_site_fract_y
_atom_site_fract_z
_atom_site_U_iso_or_equiv
_atom_site_adp_type
_atom_site_occupancy
_atom_site_symmetry_multiplicity
_atom_site_calc_flag
_atom_site_refinement_flags
_atom_site_disorder_assembly
_atom_site_disorder_group
N1 N -1.70130(16) 0.01038(10) 0.25001(10) 0.0362(5) Uani 1 1 d . . .
P1 P -1.73590(6) 0.01816(4) 0.17522(3) 0.03468(19) Uani 1 1 d . . .
P2 P -1.66262(6) -0.04367(4) 0.30454(4) 0.03657(19) Uani 1 1 d . . .
B1 B -1.2789(3) 0.29519(16) 0.35047(16) 0.0402(8) Uani 1 1 d . . .
C1 C -1.3034(2) 0.30925(13) 0.27045(13) 0.0375(7) Uani 1 1 d . . .
C2 C -1.2421(2) 0.29126(15) 0.21922(16) 0.0472(8) Uani 1 1 d . . .
C3 C -1.2636(3) 0.30746(17) 0.15387(16) 0.0576(9) Uani 1 1 d . . .
C4 C -1.3502(3) 0.34555(17) 0.13791(15) 0.0564(9) Uani 1 1 d . . .
C5 C -1.4140(2) 0.36659(15) 0.18607(15) 0.0480(8) Uani 1 1 d . . .
C6 C -1.3901(2) 0.34786(14) 0.24976(14) 0.0394(7) Uani 1 1 d . . .
C7 C -1.2693(2) 0.37786(13) 0.37976(13) 0.0359(7) Uani 1 1 d . . .
C8 C -1.3398(2) 0.41461(14) 0.41824(13) 0.0351(7) Uani 1 1 d . . .
C9 C -1.3277(2) 0.48374(15) 0.43951(13) 0.0375(7) Uani 1 1 d . . .
C10 C -1.2424(2) 0.52243(15) 0.42198(13) 0.0418(7) Uani 1 1 d . . .
C11 C -1.1711(2) 0.48995(16) 0.38352(14) 0.0451(8) Uani 1 1 d . . .
C12 C -1.1851(2) 0.42105(15) 0.36359(13) 0.0414(7) Uani 1 1 d . . .
C13 C -1.3729(2) 0.24963(13) 0.38444(13) 0.0375(7) Uani 1 1 d . . .
C14 C -1.4507(2) 0.21130(13) 0.35266(14) 0.0378(7) Uani 1 1 d . . .
C15 C -1.5271(2) 0.17311(13) 0.38317(15) 0.0409(7) Uani 1 1 d . . .
C16 C -1.5276(2) 0.17055(14) 0.44997(15) 0.0441(8) Uani 1 1 d . . .
C17 C -1.4503(2) 0.20523(14) 0.48491(14) 0.0451(8) Uani 1 1 d . . .
C18 C -1.3760(2) 0.24239(14) 0.45213(15) 0.0419(7) Uani 1 1 d . . .
C19 C -1.1706(2) 0.25181(14) 0.36812(14) 0.0462(8) Uani 1 1 d . . .
H19A H -1.1140 0.2734 0.3429 0.055 Uiso 1 1 calc R . .
H19B H -1.1530 0.2588 0.4153 0.055 Uiso 1 1 calc R . .
C20 C -1.1734(3) 0.17208(16) 0.35404(17) 0.0761(11) Uani 1 1 d . . .
H20A H -1.1057 0.1509 0.3661 0.114 Uiso 1 1 calc R . .
H20B H -1.1886 0.1643 0.3072 0.114 Uiso 1 1 calc R . .
H20C H -1.2277 0.1496 0.3798 0.114 Uiso 1 1 calc R . .
C21 C -1.8649(2) 0.05500(13) 0.17040(14) 0.0390(7) Uani 1 1 d . . .
C22 C -1.9346(2) 0.03645(16) 0.21828(18) 0.0511(8) Uani 1 1 d . . .
H22 H -1.912(2) 0.0054(14) 0.2549(14) 0.060(9) Uiso 1 1 d . . .
C23 C -2.0365(3) 0.06167(18) 0.2171(2) 0.0653(10) Uani 1 1 d . . .
H23 H -2.103(3) 0.047(2) 0.273(2) 0.161(17) Uiso 1 1 d . . .
C24 C -2.0664(3) 0.1063(2) 0.1667(2) 0.0698(12) Uani 1 1 d . . .
H24 H -2.131(3) 0.1232(16) 0.1607(15) 0.075(12) Uiso 1 1 d . . .
C25 C -2.0003(3) 0.12627(19) 0.1188(2) 0.0676(11) Uani 1 1 d . . .
H25 H -2.016(2) 0.1563(17) 0.0836(15) 0.076(12) Uiso 1 1 d . . .
C26 C -1.8977(3) 0.09999(17) 0.11968(17) 0.0550(9) Uani 1 1 d . . .
H26 H -1.8486(19) 0.1132(12) 0.0875(12) 0.036(8) Uiso 1 1 d . . .
C27 C -1.6518(2) 0.07865(14) 0.13442(13) 0.0372(7) Uani 1 1 d . . .
C28 C -1.6373(3) 0.07421(19) 0.06719(16) 0.0602(10) Uani 1 1 d . . .
H28 H -1.667(2) 0.0374(13) 0.0448(13) 0.048(9) Uiso 1 1 d . . .
C29 C -1.5767(3) 0.1234(2) 0.03558(18) 0.0724(11) Uani 1 1 d . . .
H29 H -1.561(2) 0.1200(15) -0.0119(16) 0.081(11) Uiso 1 1 d . . .
C30 C -1.5286(3) 0.17649(19) 0.07048(18) 0.0640(10) Uani 1 1 d . . .
H30 H -1.486(2) 0.2113(15) 0.0494(15) 0.074(10) Uiso 1 1 d . . .
C31 C -1.5408(3) 0.18164(17) 0.13705(18) 0.0593(10) Uani 1 1 d . . .
H31 H -1.506(2) 0.2180(14) 0.1612(14) 0.061(9) Uiso 1 1 d . . .
C32 C -1.6019(2) 0.13267(16) 0.16855(17) 0.0452(8) Uani 1 1 d . . .
H32 H -1.6085(18) 0.1342(11) 0.2113(11) 0.026(7) Uiso 1 1 d . . .
C33 C -1.7373(2) -0.06417(13) 0.12973(12) 0.0332(7) Uani 1 1 d . . .
C34 C -1.8294(2) -0.09397(14) 0.10517(14) 0.0375(7) Uani 1 1 d . . .
H34 H -1.8982(18) -0.0701(11) 0.1117(10) 0.028(7) Uiso 1 1 d . . .
C35 C -1.8277(3) -0.15932(15) 0.07320(15) 0.0440(8) Uani 1 1 d . . .
H35 H -1.892(2) -0.1790(13) 0.0576(13) 0.052(9) Uiso 1 1 d . . .
C36 C -1.7353(3) -0.19500(16) 0.06672(15) 0.0476(8) Uani 1 1 d . . .
H36 H -1.7394(19) -0.2409(13) 0.0449(12) 0.046(8) Uiso 1 1 d . . .
C37 C -1.6432(3) -0.16575(16) 0.09096(15) 0.0463(8) Uani 1 1 d . . .
H37 H -1.579(2) -0.1909(13) 0.0883(12) 0.045(8) Uiso 1 1 d . . .
C38 C -1.6443(2) -0.10028(16) 0.12229(14) 0.0425(8) Uani 1 1 d . . .
H38 H -1.5824(19) -0.0793(12) 0.1400(12) 0.040(8) Uiso 1 1 d . . .
C39 C -1.7426(2) -0.03640(15) 0.37499(13) 0.0406(7) Uani 1 1 d . . .
C40 C -1.7584(3) -0.0950(2) 0.41538(17) 0.0580(9) Uani 1 1 d . . .
H40 H -1.733(2) -0.1377(13) 0.4045(13) 0.045(9) Uiso 1 1 d . . .
C41 C -1.8171(3) -0.0885(3) 0.47064(18) 0.0709(11) Uani 1 1 d . . .
H41 H -1.827(2) -0.1332(16) 0.4936(16) 0.083(12) Uiso 1 1 d . . .
C42 C -1.8613(3) -0.0234(3) 0.48494(19) 0.0762(13) Uani 1 1 d . . .
H42 H -1.899(3) -0.0226(17) 0.5182(17) 0.082(13) Uiso 1 1 d . . .
C43 C -1.8471(3) 0.0354(2) 0.44587(19) 0.0684(10) Uani 1 1 d . . .
H43 H -1.884(3) 0.0846(18) 0.4543(16) 0.101(13) Uiso 1 1 d . . .
C44 C -1.7872(3) 0.02813(18) 0.39064(16) 0.0543(9) Uani 1 1 d . . .
H44 H -1.7786(19) 0.0676(13) 0.3643(12) 0.039(8) Uiso 1 1 d . . .
C45 C -1.5308(2) -0.02334(13) 0.33011(14) 0.0379(7) Uani 1 1 d . . .
C46 C -1.4927(3) -0.03513(19) 0.39292(19) 0.0718(12) Uani 1 1 d . . .
H46 H -1.541(2) -0.0493(16) 0.4210(15) 0.073(12) Uiso 1 1 d . . .
C47 C -1.3899(3) -0.0197(2) 0.4092(2) 0.0845(14) Uani 1 1 d . . .
H47 H -1.370(2) -0.0269(15) 0.4514(16) 0.077(12) Uiso 1 1 d . . .
C48 C -1.3249(3) 0.00690(18) 0.3636(2) 0.0680(11) Uani 1 1 d . . .
H48 H -1.258(2) 0.0202(15) 0.3772(14) 0.071(11) Uiso 1 1 d . . .
C49 C -1.3623(3) 0.0200(2) 0.3017(2) 0.0712(11) Uani 1 1 d . . .
H49 H -1.319(3) 0.0356(18) 0.2682(18) 0.106(14) Uiso 1 1 d . . .
C50 C -1.4651(3) 0.00507(18) 0.28514(17) 0.0557(9) Uani 1 1 d . . .
H50 H -1.489(2) 0.0131(14) 0.2413(14) 0.066(10) Uiso 1 1 d . . .
C51 C -1.6693(2) -0.13568(13) 0.28019(13) 0.0361(7) Uani 1 1 d . . .
C52 C -1.5831(3) -0.17964(15) 0.27749(15) 0.0458(8) Uani 1 1 d . . .
H52 H -1.5184(18) -0.1606(11) 0.2890(11) 0.029(7) Uiso 1 1 d . . .
C53 C -1.5946(3) -0.24909(16) 0.25532(16) 0.0537(9) Uani 1 1 d . . .
H53 H -1.5356(19) -0.2758(12) 0.2559(12) 0.037(8) Uiso 1 1 d . . .
C54 C -1.6905(3) -0.27491(16) 0.23658(16) 0.0522(9) Uani 1 1 d . . .
H54 H -1.6931(19) -0.3241(14) 0.2215(12) 0.048(8) Uiso 1 1 d . . .
C55 C -1.7770(3) -0.23142(17) 0.23915(16) 0.0512(9) Uani 1 1 d . . .
H55 H -1.841(2) -0.2478(13) 0.2244(13) 0.044(8) Uiso 1 1 d . . .
C56 C -1.7669(2) -0.16235(16) 0.26096(14) 0.0421(8) Uani 1 1 d . . .
H56 H -1.8239(19) -0.1312(12) 0.2606(11) 0.033(7) Uiso 1 1 d . . .
F2 F -1.15223(14) 0.25385(9) 0.22977(9) 0.0694(5) Uani 1 1 d . . .
F3 F -1.19818(17) 0.28571(11) 0.10718(9) 0.0911(7) Uani 1 1 d . . .
F4 F -1.37246(16) 0.36178(11) 0.07451(9) 0.0863(6) Uani 1 1 d . . .
F5 F -1.50136(14) 0.40419(9) 0.17006(8) 0.0701(5) Uani 1 1 d . . .
F6 F -1.46054(12) 0.36873(8) 0.29452(8) 0.0523(4) Uani 1 1 d . . .
F8 F -1.42861(11) 0.38238(8) 0.43723(7) 0.0464(4) Uani 1 1 d . . .
F9 F -1.39945(12) 0.51371(8) 0.47732(7) 0.0522(4) Uani 1 1 d . . .
F10 F -1.22927(13) 0.59042(8) 0.44142(8) 0.0606(5) Uani 1 1 d . . .
F11 F -1.08651(14) 0.52704(9) 0.36504(9) 0.0692(5) Uani 1 1 d . . .
F12 F -1.11180(12) 0.39433(8) 0.32378(8) 0.0584(5) Uani 1 1 d . . .
F14 F -1.45708(12) 0.20888(8) 0.28575(7) 0.0494(4) Uani 1 1 d . . .
F15 F -1.60235(12) 0.13965(8) 0.34740(8) 0.0532(5) Uani 1 1 d . . .
F16 F -1.60352(14) 0.13526(9) 0.48038(8) 0.0644(5) Uani 1 1 d . . .
F17 F -1.44947(14) 0.20319(9) 0.55121(8) 0.0630(5) Uani 1 1 d . . .
F18 F -1.30242(13) 0.27521(8) 0.49118(8) 0.0550(5) Uani 1 1 d . . .

loop_
_atom_site_aniso_label
_atom_site_aniso_U_11
_atom_site_aniso_U_22
_atom_site_aniso_U_33
_atom_site_aniso_U_23
_atom_site_aniso_U_13
_atom_site_aniso_U_12
N1 0.0405(14) 0.0373(12) 0.0305(13) 0.0006(10) -0.0016(11) 0.0009(11)
P1 0.0342(4) 0.0365(4) 0.0332(4) 0.0006(3) -0.0011(3) -0.0014(3)
P2 0.0373(5) 0.0380(4) 0.0342(4) 0.0023(3) -0.0015(4) -0.0003(3)
B1 0.034(2) 0.0447(19) 0.042(2) -0.0009(16) 0.0022(16) 0.0020(16)
C1 0.0374(18) 0.0353(15) 0.0401(18) -0.0043(13) 0.0048(15) -0.0054(13)
C2 0.041(2) 0.0464(18) 0.054(2) 0.0007(16) 0.0087(17) 0.0008(15)
C3 0.070(3) 0.065(2) 0.039(2) -0.0005(17) 0.0226(19) -0.0019(19)
C4 0.077(3) 0.060(2) 0.033(2) 0.0103(16) 0.0049(19) -0.0083(19)
C5 0.051(2) 0.0467(18) 0.046(2) 0.0076(16) -0.0029(18) -0.0003(16)
C6 0.0420(19) 0.0415(16) 0.0353(18) -0.0042(14) 0.0088(15) -0.0023(14)
C7 0.0308(16) 0.0439(16) 0.0327(17) 0.0006(13) -0.0020(13) 0.0003(14)
C8 0.0267(16) 0.0436(17) 0.0351(17) 0.0040(14) 0.0001(14) -0.0025(13)
C9 0.0347(18) 0.0469(17) 0.0309(16) -0.0039(14) 0.0025(14) 0.0050(15)
C10 0.048(2) 0.0423(17) 0.0348(17) -0.0062(14) -0.0018(15) -0.0028(15)
C11 0.0380(19) 0.0533(19) 0.0441(19) -0.0036(16) 0.0045(15) -0.0173(16)
C12 0.0323(18) 0.0550(19) 0.0373(18) -0.0031(15) 0.0081(15) -0.0015(15)
C13 0.0394(18) 0.0376(15) 0.0353(18) 0.0024(13) -0.0023(14) 0.0032(13)
C14 0.0449(19) 0.0337(15) 0.0350(18) 0.0037(13) 0.0027(15) 0.0030(14)
C15 0.044(2) 0.0287(15) 0.050(2) 0.0018(14) -0.0044(16) -0.0019(14)
C16 0.048(2) 0.0383(17) 0.047(2) 0.0113(15) 0.0072(17) -0.0038(15)
C17 0.056(2) 0.0441(17) 0.0346(19) 0.0077(15) -0.0009(16) 0.0047(16)
C18 0.0396(19) 0.0398(16) 0.046(2) 0.0026(14) -0.0066(16) -0.0039(14)
C19 0.0446(19) 0.0499(18) 0.0444(19) -0.0035(15) 0.0058(15) 0.0045(15)
C20 0.077(3) 0.070(2) 0.082(3) 0.020(2) 0.026(2) 0.024(2)
C21 0.0401(19) 0.0339(15) 0.0426(18) -0.0059(14) -0.0066(15) 0.0007(13)
C22 0.040(2) 0.0487(19) 0.065(2) -0.0026(18) 0.0020(18) 0.0010(16)
C23 0.043(2) 0.057(2) 0.095(3) -0.016(2) -0.005(2) 0.0060(18)
C24 0.043(3) 0.059(2) 0.106(4) -0.034(2) -0.014(3) 0.010(2)
C25 0.070(3) 0.049(2) 0.081(3) -0.008(2) -0.033(3) 0.014(2)
C26 0.059(3) 0.052(2) 0.054(2) 0.0008(18) -0.009(2) 0.0037(18)
C27 0.0389(18) 0.0409(16) 0.0317(17) 0.0034(13) -0.0013(14) -0.0026(13)
C28 0.068(3) 0.069(2) 0.042(2) 0.0014(19) -0.0064(18) -0.033(2)
C29 0.090(3) 0.090(3) 0.036(2) 0.007(2) -0.001(2) -0.037(2)
C30 0.076(3) 0.064(2) 0.052(2) 0.0149(19) 0.005(2) -0.026(2)
C31 0.075(3) 0.049(2) 0.055(2) -0.0055(18) 0.009(2) -0.0217(19)
C32 0.055(2) 0.0450(18) 0.036(2) -0.0008(16) 0.0075(17) -0.0051(15)
C33 0.0335(17) 0.0372(15) 0.0289(16) 0.0030(12) 0.0028(13) -0.0004(13)
C34 0.0351(18) 0.0372(16) 0.0401(18) 0.0022(14) -0.0006(15) -0.0001(14)
C35 0.044(2) 0.0410(18) 0.047(2) -0.0011(15) -0.0068(17) -0.0039(16)
C36 0.061(2) 0.0377(18) 0.044(2) -0.0056(15) 0.0038(17) -0.0031(17)
C37 0.042(2) 0.0506(19) 0.047(2) 0.0001(16) 0.0096(17) 0.0090(17)
C38 0.038(2) 0.0511(19) 0.0389(19) -0.0042(15) 0.0032(16) -0.0056(16)
C39 0.0382(18) 0.0542(19) 0.0292(17) -0.0013(14) -0.0012(14) -0.0038(15)
C40 0.059(2) 0.073(3) 0.042(2) 0.010(2) 0.0030(18) 0.005(2)
C41 0.059(3) 0.108(3) 0.046(2) 0.020(3) 0.003(2) -0.003(2)
C42 0.055(3) 0.135(4) 0.039(2) -0.011(3) 0.011(2) -0.013(3)
C43 0.063(3) 0.088(3) 0.055(3) -0.018(2) 0.015(2) -0.006(2)
C44 0.061(2) 0.057(2) 0.045(2) -0.0077(18) 0.0072(18) -0.0082(18)
C45 0.0406(18) 0.0306(14) 0.0421(18) 0.0023(13) -0.0064(15) -0.0009(13)
C46 0.065(3) 0.082(3) 0.067(3) 0.036(2) -0.021(2) -0.033(2)
C47 0.076(3) 0.090(3) 0.085(3) 0.046(2) -0.049(3) -0.040(2)
C48 0.048(2) 0.061(2) 0.093(3) 0.016(2) -0.028(2) -0.0121(19)
C49 0.037(2) 0.110(3) 0.067(3) 0.000(2) 0.001(2) -0.007(2)
C50 0.038(2) 0.089(3) 0.040(2) -0.0014(19) -0.0006(17) 0.0004(18)
C51 0.0381(18) 0.0360(15) 0.0341(17) 0.0057(13) 0.0012(14) -0.0007(14)
C52 0.040(2) 0.0409(18) 0.055(2) 0.0065(15) -0.0099(17) -0.0034(16)
C53 0.057(2) 0.0402(19) 0.064(2) 0.0090(16) -0.0067(19) 0.0130(18)
C54 0.067(3) 0.0303(17) 0.059(2) 0.0041(16) -0.0018(19) -0.0063(18)
C55 0.050(2) 0.049(2) 0.054(2) 0.0084(16) -0.0045(18) -0.0150(18)
C56 0.040(2) 0.0399(18) 0.047(2) 0.0072(15) 0.0028(16) -0.0013(16)
F2 0.0630(13) 0.0823(13) 0.0640(13) 0.0009(10) 0.0221(10) 0.0203(11)
F3 0.1007(17) 0.1193(16) 0.0555(13) 0.0029(12) 0.0376(12) 0.0154(14)
F4 0.1101(18) 0.1069(15) 0.0422(12) 0.0213(11) 0.0071(12) -0.0039(13)
F5 0.0718(14) 0.0824(13) 0.0554(12) 0.0135(10) -0.0108(10) 0.0137(11)
F6 0.0442(11) 0.0681(11) 0.0447(10) -0.0018(9) 0.0007(9) 0.0127(9)
F8 0.0338(9) 0.0517(9) 0.0541(11) -0.0002(8) 0.0094(8) -0.0017(8)
F9 0.0480(11) 0.0590(10) 0.0503(11) -0.0104(9) 0.0143(9) 0.0041(8)
F10 0.0709(13) 0.0516(10) 0.0599(12) -0.0183(9) 0.0094(10) -0.0175(9)
F11 0.0595(12) 0.0773(12) 0.0722(13) -0.0224(10) 0.0247(10) -0.0334(10)
F12 0.0427(11) 0.0647(11) 0.0691(12) -0.0161(9) 0.0223(9) -0.0095(9)
F14 0.0566(11) 0.0524(9) 0.0392(10) -0.0018(8) -0.0012(8) -0.0140(8)
F15 0.0532(11) 0.0465(9) 0.0594(11) 0.0039(8) -0.0039(9) -0.0139(8)
F16 0.0680(13) 0.0634(11) 0.0623(12) 0.0167(9) 0.0135(10) -0.0151(10)
F17 0.0770(13) 0.0730(12) 0.0392(11) 0.0132(9) 0.0029(9) -0.0047(10)
F18 0.0588(12) 0.0634(11) 0.0420(10) 0.0024(8) -0.0104(9) -0.0096(9)

loop_
_atom_type_symbol
_atom_type_description
_atom_type_scat_dispersion_real
_atom_type_scat_dispersion_imag
_atom_type_scat_source
C C 0.0033 0.0016 'International Tables Vol C Tables 4.2.6.8 and 6.1.1.4'
H H 0.0000 0.0000 'International Tables Vol C Tables 4.2.6.8 and 6.1.1.4'
N N 0.0061 0.0033 'International Tables Vol C Tables 4.2.6.8 and 6.1.1.4'
F F 0.0171 0.0103 'International Tables Vol C Tables 4.2.6.8 and 6.1.1.4'
B B 0.0013 0.0007 'International Tables Vol C Tables 4.2.6.8 and 6.1.1.4'
P P 0.1023 0.0942 'International Tables Vol C Tables 4.2.6.8 and 6.1.1.4'

loop_
_geom_angle_atom_site_label_1
_geom_angle_atom_site_label_2
_geom_angle_atom_site_label_3
_geom_angle
_geom_angle_site_symmetry_1
_geom_angle_site_symmetry_3
_geom_angle_publ_flag
P2 N1 P1 144.52(14) . . ?
N1 P1 C27 110.53(12) . . ?
N1 P1 C21 108.69(13) . . ?
C27 P1 C21 107.53(13) . . ?
N1 P1 C33 114.62(11) . . ?
C27 P1 C33 107.41(12) . . ?
C21 P1 C33 107.81(12) . . ?
N1 P2 C51 114.21(12) . . ?
N1 P2 C39 109.91(12) . . ?
C51 P2 C39 105.68(13) . . ?
N1 P2 C45 110.13(12) . . ?
C51 P2 C45 108.69(12) . . ?
C39 P2 C45 107.97(13) . . ?
C19 B1 C13 106.2(2) . . ?
C19 B1 C7 109.2(2) . . ?
C13 B1 C7 112.2(2) . . ?
C19 B1 C1 115.1(2) . . ?
C13 B1 C1 111.9(2) . . ?
C7 B1 C1 102.3(2) . . ?
C2 C1 C6 111.9(3) . . ?
C2 C1 B1 127.6(3) . . ?
C6 C1 B1 120.4(2) . . ?
F2 C2 C1 120.7(3) . . ?
F2 C2 C3 114.0(3) . . ?
C1 C2 C3 125.3(3) . . ?
F3 C3 C4 120.9(3) . . ?
F3 C3 C2 120.1(3) . . ?
C4 C3 C2 119.0(3) . . ?
F4 C4 C3 119.9(3) . . ?
F4 C4 C5 120.8(3) . . ?
C3 C4 C5 119.3(3) . . ?
F5 C5 C4 119.4(3) . . ?
F5 C5 C6 121.4(3) . . ?
C4 C5 C6 119.2(3) . . ?
F6 C6 C5 115.2(3) . . ?
F6 C6 C1 119.4(3) . . ?
C5 C6 C1 125.3(3) . . ?
C8 C7 C12 111.5(2) . . ?
C8 C7 B1 128.2(2) . . ?
C12 C7 B1 120.2(2) . . ?
F8 C8 C9 114.6(2) . . ?
F8 C8 C7 120.4(2) . . ?
C9 C8 C7 125.0(3) . . ?
F9 C9 C10 119.9(2) . . ?
F9 C9 C8 120.2(3) . . ?
C10 C9 C8 120.0(3) . . ?
F10 C10 C11 120.7(3) . . ?
F10 C10 C9 121.2(3) . . ?
C11 C10 C9 118.1(3) . . ?
F11 C11 C12 120.2(3) . . ?
F11 C11 C10 119.3(3) . . ?
C12 C11 C10 120.5(3) . . ?
F12 C12 C11 116.1(3) . . ?
F12 C12 C7 119.0(2) . . ?
C11 C12 C7 124.9(3) . . ?
C14 C13 C18 112.1(3) . . ?
C14 C13 B1 127.1(3) . . ?
C18 C13 B1 120.7(2) . . ?
F14 C14 C13 120.6(2) . . ?
F14 C14 C15 114.4(2) . . ?
C13 C14 C15 125.1(3) . . ?
F15 C15 C16 119.9(3) . . ?
F15 C15 C14 120.4(3) . . ?
C16 C15 C14 119.7(3) . . ?
F16 C16 C15 120.3(3) . . ?
F16 C16 C17 121.2(3) . . ?
C15 C16 C17 118.6(3) . . ?
F17 C17 C16 119.4(3) . . ?
F17 C17 C18 121.1(3) . . ?
C16 C17 C18 119.5(3) . . ?
F18 C18 C17 115.1(3) . . ?
F18 C18 C13 119.8(3) . . ?
C17 C18 C13 125.1(3) . . ?
C20 C19 B1 115.4(2) . . ?
C22 C21 C26 119.1(3) . . ?
C22 C21 P1 118.7(2) . . ?
C26 C21 P1 122.2(3) . . ?
C21 C22 C23 121.9(3) . . ?
C24 C23 C22 117.6(4) . . ?
C25 C24 C23 122.5(4) . . ?
C24 C25 C26 119.8(4) . . ?
C21 C26 C25 119.0(4) . . ?
C32 C27 C28 117.9(3) . . ?
C32 C27 P1 120.6(2) . . ?
C28 C27 P1 121.5(2) . . ?
C29 C28 C27 121.0(3) . . ?
C30 C29 C28 119.8(4) . . ?
C29 C30 C31 120.3(3) . . ?
C30 C31 C32 119.8(3) . . ?
C27 C32 C31 121.1(3) . . ?
C38 C33 C34 119.6(3) . . ?
C38 C33 P1 118.6(2) . . ?
C34 C33 P1 121.7(2) . . ?
C35 C34 C33 119.9(3) . . ?
C36 C35 C34 120.1(3) . . ?
C35 C36 C37 120.5(3) . . ?
C36 C37 C38 119.8(3) . . ?
C37 C38 C33 120.2(3) . . ?
C44 C39 C40 119.0(3) . . ?
C44 C39 P2 120.2(2) . . ?
C40 C39 P2 120.8(2) . . ?
C41 C40 C39 120.6(4) . . ?
C42 C41 C40 119.2(4) . . ?
C43 C42 C41 121.5(4) . . ?
C42 C43 C44 118.6(4) . . ?
C39 C44 C43 121.1(4) . . ?
C50 C45 C46 118.4(3) . . ?
C50 C45 P2 118.8(2) . . ?
C46 C45 P2 122.8(3) . . ?
C45 C46 C47 120.1(4) . . ?
C48 C47 C46 120.9(4) . . ?
C49 C48 C47 119.5(4) . . ?
C48 C49 C50 119.9(4) . . ?
C45 C50 C49 121.2(3) . . ?
C52 C51 C56 119.4(3) . . ?
C52 C51 P2 123.4(2) . . ?
C56 C51 P2 117.2(2) . . ?
C51 C52 C53 119.7(3) . . ?
C54 C53 C52 120.6(3) . . ?
C53 C54 C55 120.1(3) . . ?
C56 C55 C54 120.0(3) . . ?
C55 C56 C51 120.3(3) . . ?

loop_
_geom_bond_atom_site_label_1
_geom_bond_atom_site_label_2
_geom_bond_distance
_geom_bond_site_symmetry_2
_geom_bond_publ_flag
N1 P2 1.573(2) . ?
N1 P1 1.583(2) . ?
P1 C27 1.788(3) . ?
P1 C21 1.795(3) . ?
P1 C33 1.799(3) . ?
P2 C51 1.794(3) . ?
P2 C39 1.797(3) . ?
P2 C45 1.798(3) . ?
B1 C19 1.642(4) . ?
B1 C13 1.649(4) . ?
B1 C7 1.662(4) . ?
B1 C1 1.674(4) . ?
C1 C2 1.369(4) . ?
C1 C6 1.383(4) . ?
C2 F2 1.363(3) . ?
C2 C3 1.387(4) . ?
C3 F3 1.352(3) . ?
C3 C4 1.354(4) . ?
C4 F4 1.351(3) . ?
C4 C5 1.357(4) . ?
C5 F5 1.356(3) . ?
C5 C6 1.372(4) . ?
C6 F6 1.362(3) . ?
C7 C8 1.397(3) . ?
C7 C12 1.399(3) . ?
C8 F8 1.358(3) . ?
C8 C9 1.372(3) . ?
C9 F9 1.343(3) . ?
C9 C10 1.371(4) . ?
C10 F10 1.342(3) . ?
C10 C11 1.366(4) . ?
C11 F11 1.353(3) . ?
C11 C12 1.363(4) . ?
C12 F12 1.357(3) . ?
C13 C14 1.377(4) . ?
C13 C18 1.389(4) . ?
C14 F14 1.366(3) . ?
C14 C15 1.377(4) . ?
C15 F15 1.349(3) . ?
C15 C16 1.364(4) . ?
C16 F16 1.345(3) . ?
C16 C17 1.369(4) . ?
C17 F17 1.353(3) . ?
C17 C18 1.372(4) . ?
C18 F18 1.364(3) . ?
C19 C20 1.520(4) . ?
C21 C22 1.389(4) . ?
C21 C26 1.390(4) . ?
C22 C23 1.392(4) . ?
C23 C24 1.369(5) . ?
C24 C25 1.367(5) . ?
C25 C26 1.407(5) . ?
C27 C32 1.376(4) . ?
C27 C28 1.392(4) . ?
C28 C29 1.379(4) . ?
C29 C30 1.360(4) . ?
C30 C31 1.375(4) . ?
C31 C32 1.378(4) . ?
C33 C38 1.386(4) . ?
C33 C34 1.389(3) . ?
C34 C35 1.387(4) . ?
C35 C36 1.372(4) . ?
C36 C37 1.381(4) . ?
C37 C38 1.382(4) . ?
C39 C44 1.378(4) . ?
C39 C40 1.390(4) . ?
C40 C41 1.381(5) . ?
C41 C42 1.379(5) . ?
C42 C43 1.374(5) . ?
C43 C44 1.390(4) . ?
C45 C50 1.372(4) . ?
C45 C46 1.376(4) . ?
C46 C47 1.384(5) . ?
C47 C48 1.363(5) . ?
C48 C49 1.360(5) . ?
C49 C50 1.383(4) . ?
C51 C52 1.382(4) . ?
C51 C56 1.395(4) . ?
C52 C53 1.383(4) . ?
C53 C54 1.368(4) . ?
C54 C55 1.380(4) . ?
C55 C56 1.372(4) . ?

loop_
_geom_torsion_atom_site_label_1
_geom_torsion_atom_site_label_2
_geom_torsion_atom_site_label_3
_geom_torsion_atom_site_label_4
_geom_torsion
_geom_torsion_site_symmetry_1
_geom_torsion_site_symmetry_2
_geom_torsion_site_symmetry_3
_geom_torsion_site_symmetry_4
_geom_torsion_publ_flag
P2 N1 P1 C27 -119.6(2) . . . . ?
P2 N1 P1 C21 122.6(2) . . . . ?
P2 N1 P1 C33 2.0(3) . . . . ?
P1 N1 P2 C51 -9.4(3) . . . . ?
P1 N1 P2 C39 -127.9(2) . . . . ?
P1 N1 P2 C45 113.2(3) . . . . ?
C19 B1 C1 C2 -2.7(4) . . . . ?
C13 B1 C1 C2 -124.1(3) . . . . ?
C7 B1 C1 C2 115.6(3) . . . . ?
C19 B1 C1 C6 -177.2(2) . . . . ?
C13 B1 C1 C6 61.3(3) . . . . ?
C7 B1 C1 C6 -59.0(3) . . . . ?
C6 C1 C2 F2 179.2(2) . . . . ?
B1 C1 C2 F2 4.2(4) . . . . ?
C6 C1 C2 C3 -1.5(4) . . . . ?
B1 C1 C2 C3 -176.5(3) . . . . ?
F2 C2 C3 F3 0.6(4) . . . . ?
C1 C2 C3 F3 -178.7(3) . . . . ?
F2 C2 C3 C4 -178.9(3) . . . . ?
C1 C2 C3 C4 1.7(5) . . . . ?
F3 C3 C4 F4 0.5(5) . . . . ?
C2 C3 C4 F4 -179.9(3) . . . . ?
F3 C3 C4 C5 -179.9(3) . . . . ?
C2 C3 C4 C5 -0.3(5) . . . . ?
F4 C4 C5 F5 0.2(4) . . . . ?
C3 C4 C5 F5 -179.4(3) . . . . ?
F4 C4 C5 C6 178.6(3) . . . . ?
C3 C4 C5 C6 -0.9(5) . . . . ?
F5 C5 C6 F6 1.0(4) . . . . ?
C4 C5 C6 F6 -177.5(3) . . . . ?
F5 C5 C6 C1 179.5(2) . . . . ?
C4 C5 C6 C1 1.1(5) . . . . ?
C2 C1 C6 F6 178.6(2) . . . . ?
B1 C1 C6 F6 -6.0(4) . . . . ?
C2 C1 C6 C5 0.1(4) . . . . ?
B1 C1 C6 C5 175.5(3) . . . . ?
C19 B1 C7 C8 -130.0(3) . . . . ?
C13 B1 C7 C8 -12.5(4) . . . . ?
C1 B1 C7 C8 107.6(3) . . . . ?
C19 B1 C7 C12 53.6(3) . . . . ?
C13 B1 C7 C12 171.0(2) . . . . ?
C1 B1 C7 C12 -68.9(3) . . . . ?
C12 C7 C8 F8 177.9(2) . . . . ?
B1 C7 C8 F8 1.2(4) . . . . ?
C12 C7 C8 C9 -1.7(4) . . . . ?
B1 C7 C8 C9 -178.4(3) . . . . ?
F8 C8 C9 F9 1.5(3) . . . . ?
C7 C8 C9 F9 -178.9(2) . . . . ?
F8 C8 C9 C10 -178.3(2) . . . . ?
C7 C8 C9 C10 1.3(4) . . . . ?
F9 C9 C10 F10 -0.6(4) . . . . ?
C8 C9 C10 F10 179.2(2) . . . . ?
F9 C9 C10 C11 179.9(2) . . . . ?
C8 C9 C10 C11 -0.3(4) . . . . ?
F10 C10 C11 F11 0.1(4) . . . . ?
C9 C10 C11 F11 179.5(2) . . . . ?
F10 C10 C11 C12 -179.6(2) . . . . ?
C9 C10 C11 C12 -0.1(4) . . . . ?
F11 C11 C12 F12 -1.7(4) . . . . ?
C10 C11 C12 F12 177.9(2) . . . . ?
F11 C11 C12 C7 180.0(2) . . . . ?
C10 C11 C12 C7 -0.4(5) . . . . ?
C8 C7 C12 F12 -177.0(2) . . . . ?
B1 C7 C12 F12 0.0(4) . . . . ?
C8 C7 C12 C11 1.3(4) . . . . ?
B1 C7 C12 C11 178.3(3) . . . . ?
C19 B1 C13 C14 -111.1(3) . . . . ?
C7 B1 C13 C14 129.7(3) . . . . ?
C1 B1 C13 C14 15.3(4) . . . . ?
C19 B1 C13 C18 64.1(3) . . . . ?
C7 B1 C13 C18 -55.1(3) . . . . ?
C1 B1 C13 C18 -169.5(2) . . . . ?
C18 C13 C14 F14 -176.6(2) . . . . ?
B1 C13 C14 F14 -1.0(4) . . . . ?
C18 C13 C14 C15 3.4(4) . . . . ?
B1 C13 C14 C15 179.0(3) . . . . ?
F14 C14 C15 F15 -2.6(4) . . . . ?
C13 C14 C15 F15 177.3(2) . . . . ?
F14 C14 C15 C16 178.9(2) . . . . ?
C13 C14 C15 C16 -1.2(4) . . . . ?
F15 C15 C16 F16 -0.5(4) . . . . ?
C14 C15 C16 F16 178.0(2) . . . . ?
F15 C15 C16 C17 -179.8(2) . . . . ?
C14 C15 C16 C17 -1.3(4) . . . . ?
F16 C16 C17 F17 0.9(4) . . . . ?
C15 C16 C17 F17 -179.9(2) . . . . ?
F16 C16 C17 C18 -178.1(2) . . . . ?
C15 C16 C17 C18 1.2(4) . . . . ?
F17 C17 C18 F18 0.9(4) . . . . ?
C16 C17 C18 F18 179.9(2) . . . . ?
F17 C17 C18 C13 -177.5(2) . . . . ?
C16 C17 C18 C13 1.5(4) . . . . ?
C14 C13 C18 F18 178.1(2) . . . . ?
B1 C13 C18 F18 2.2(4) . . . . ?
C14 C13 C18 C17 -3.6(4) . . . . ?
B1 C13 C18 C17 -179.5(3) . . . . ?
C13 B1 C19 C20 49.6(3) . . . . ?
C7 B1 C19 C20 170.8(2) . . . . ?
C1 B1 C19 C20 -74.8(3) . . . . ?
N1 P1 C21 C22 -34.4(3) . . . . ?
C27 P1 C21 C22 -154.1(2) . . . . ?
C33 P1 C21 C22 90.4(2) . . . . ?
N1 P1 C21 C26 147.1(2) . . . . ?
C27 P1 C21 C26 27.4(3) . . . . ?
C33 P1 C21 C26 -88.2(2) . . . . ?
C26 C21 C22 C23 -0.1(4) . . . . ?
P1 C21 C22 C23 -178.6(2) . . . . ?
C21 C22 C23 C24 -0.4(5) . . . . ?
C22 C23 C24 C25 0.0(5) . . . . ?
C23 C24 C25 C26 0.7(5) . . . . ?
C22 C21 C26 C25 0.9(4) . . . . ?
P1 C21 C26 C25 179.4(2) . . . . ?
C24 C25 C26 C21 -1.2(5) . . . . ?
N1 P1 C27 C32 -27.9(3) . . . . ?
C21 P1 C27 C32 90.6(3) . . . . ?
C33 P1 C27 C32 -153.6(2) . . . . ?
N1 P1 C27 C28 154.1(2) . . . . ?
C21 P1 C27 C28 -87.4(3) . . . . ?
C33 P1 C27 C28 28.4(3) . . . . ?
C32 C27 C28 C29 -1.5(5) . . . . ?
P1 C27 C28 C29 176.5(3) . . . . ?
C27 C28 C29 C30 1.3(6) . . . . ?
C28 C29 C30 C31 -0.6(6) . . . . ?
C29 C30 C31 C32 0.2(6) . . . . ?
C28 C27 C32 C31 1.1(5) . . . . ?
P1 C27 C32 C31 -176.9(2) . . . . ?
C30 C31 C32 C27 -0.4(5) . . . . ?
N1 P1 C33 C38 -63.4(2) . . . . ?
C27 P1 C33 C38 59.8(2) . . . . ?
C21 P1 C33 C38 175.4(2) . . . . ?
N1 P1 C33 C34 113.1(2) . . . . ?
C27 P1 C33 C34 -123.6(2) . . . . ?
C21 P1 C33 C34 -8.0(3) . . . . ?
C38 C33 C34 C35 -0.3(4) . . . . ?
P1 C33 C34 C35 -176.8(2) . . . . ?
C33 C34 C35 C36 1.0(4) . . . . ?
C34 C35 C36 C37 -1.0(5) . . . . ?
C35 C36 C37 C38 0.3(5) . . . . ?
C36 C37 C38 C33 0.4(4) . . . . ?
C34 C33 C38 C37 -0.4(4) . . . . ?
P1 C33 C38 C37 176.2(2) . . . . ?
N1 P2 C39 C44 -31.1(3) . . . . ?
C51 P2 C39 C44 -154.8(2) . . . . ?
C45 P2 C39 C44 89.1(3) . . . . ?
N1 P2 C39 C40 150.5(2) . . . . ?
C51 P2 C39 C40 26.9(3) . . . . ?
C45 P2 C39 C40 -89.3(3) . . . . ?
C44 C39 C40 C41 -0.5(5) . . . . ?
P2 C39 C40 C41 177.9(3) . . . . ?
C39 C40 C41 C42 0.8(5) . . . . ?
C40 C41 C42 C43 -0.8(6) . . . . ?
C41 C42 C43 C44 0.4(6) . . . . ?
C40 C39 C44 C43 0.1(5) . . . . ?
P2 C39 C44 C43 -178.3(3) . . . . ?
C42 C43 C44 C39 0.0(5) . . . . ?
N1 P2 C45 C50 -31.8(3) . . . . ?
C51 P2 C45 C50 94.0(2) . . . . ?
C39 P2 C45 C50 -151.8(2) . . . . ?
N1 P2 C45 C46 148.3(3) . . . . ?
C51 P2 C45 C46 -85.9(3) . . . . ?
C39 P2 C45 C46 28.3(3) . . . . ?
C50 C45 C46 C47 -1.2(5) . . . . ?
P2 C45 C46 C47 178.7(3) . . . . ?
C45 C46 C47 C48 -0.3(6) . . . . ?
C46 C47 C48 C49 1.5(6) . . . . ?
C47 C48 C49 C50 -1.1(6) . . . . ?
C46 C45 C50 C49 1.6(5) . . . . ?
P2 C45 C50 C49 -178.3(3) . . . . ?
C48 C49 C50 C45 -0.5(6) . . . . ?
N1 P2 C51 C52 118.7(2) . . . . ?
C39 P2 C51 C52 -120.4(2) . . . . ?
C45 P2 C51 C52 -4.7(3) . . . . ?
N1 P2 C51 C56 -59.0(2) . . . . ?
C39 P2 C51 C56 62.0(2) . . . . ?
C45 P2 C51 C56 177.7(2) . . . . ?
C56 C51 C52 C53 0.5(4) . . . . ?
P2 C51 C52 C53 -177.1(2) . . . . ?
C51 C52 C53 C54 -0.6(5) . . . . ?
C52 C53 C54 C55 0.6(5) . . . . ?
C53 C54 C55 C56 -0.5(5) . . . . ?
C54 C55 C56 C51 0.4(5) . . . . ?
C52 C51 C56 C55 -0.5(4) . . . . ?
P2 C51 C56 C55 177.3(2) . . . . ?

loop_
_cod_related_entry_id
_cod_related_entry_database
_cod_related_entry_code
1 ChemSpider 30652771
